data_7125390
loop_
_publ_author_name
'Wang, Yin-Feng'
'Lu, Hai-Yan'
'Shen, Yi-Fan'
'Li, Meng'
'Chen, Chuan-Feng'

_publ_section_title
;
 Novel oxacalix[2]arene[2]triazines with thermally activated delayed
 fluorescence and aggregation-induced emission properties.
;
_journal_issue 64
_journal_name_full 'Chemical communications (Cambridge, England)'
_journal_page_first 9559
_journal_page_last 9562
_journal_paper_doi 10.1039/c9cc04995a
_journal_volume 55
_journal_year 2019
_chemical_formula_moiety 'C60 H44 N8 O4'
_chemical_formula_sum 'C60 H44 N8 O4'
_chemical_formula_weight 941.03
_space_group_crystal_system monoclinic
_space_group_IT_number 14
_space_group_name_Hall '-P 2ybc'
_space_group_name_H-M_alt 'P 1 21/c 1'
_atom_sites_solution_hydrogens geom
_atom_sites_solution_primary dual
_audit_creation_date 2019-03-14
_audit_creation_method
;
Olex2 1.2
(compiled 2018.05.29 svn.r3508 for OlexSys, GUI svn.r5506)
;
_audit_update_record
;
2019-06-12 deposited with the CCDC.	2019-07-18 downloaded from the CCDC.
;
_cell_angle_alpha 90
_cell_angle_beta 101.9258(5)
_cell_angle_gamma 90
_cell_formula_units_Z 4
_cell_length_a 9.64598(5)
_cell_length_b 27.23322(15)
_cell_length_c 18.74004(10)
_cell_measurement_reflns_used 24203
_cell_measurement_temperature 170.00(10)
_cell_measurement_theta_max 75.1960
_cell_measurement_theta_min 2.8990
_cell_volume 4816.59(5)
_computing_cell_refinement 'CrysAlisPro 1.171.40.14e (Rigaku OD, 2018)'
_computing_data_collection 'CrysAlisPro 1.171.40.14e (Rigaku OD, 2018)'
_computing_data_reduction 'CrysAlisPro 1.171.40.14e (Rigaku OD, 2018)'
_computing_molecular_graphics 'Olex2 (Dolomanov et al., 2009)'
_computing_publication_material 'Olex2 (Dolomanov et al., 2009)'
_computing_structure_refinement 'ShelXL (Sheldrick, 2015)'
_computing_structure_solution 'ShelXT (Sheldrick, 2015)'
_diffrn_ambient_environment N~2~
_diffrn_ambient_temperature 170.00(10)
_diffrn_detector 'CCD plate'
_diffrn_detector_type HyPix
_diffrn_measured_fraction_theta_full 0.997
_diffrn_measured_fraction_theta_max 0.952
_diffrn_measurement_details
;
List of Runs (angles in degrees, time in seconds):

  # Type    Start    End  Width  t~exp~   \w     \q     \k     \f   Frames
#--------------------------------------------------------------------------
  1  \w    -61.00  12.00   0.50    0.20    --  -47.20  54.00  89.00  146
  2  \w     -5.00  37.00   0.50    0.20    --   47.20 -54.00 -54.00   84
  3  \w     38.00  87.00   0.50    0.20    --   47.20  54.00  89.00   98
  4  \w    -70.00 -45.00   0.50    1.00    --  -99.00  54.00  89.00   50
  5  \w   -164.00-105.00   0.50    1.00    --  -99.00 -54.00 -54.00  118
  6  \w    144.00 169.00   0.50    1.00    --  103.25  54.00  89.00   50
  7  \w     92.00 118.00   0.50    1.00    --  103.25  54.00  89.00   52
  8  \w     31.00 117.00   0.50    1.00    --  103.25 -54.00 -54.00  172
  9  \w   -119.00 -72.00   0.50    0.20    --  -47.20-125.00  90.00   94
 10  \w   -100.00 -35.00   0.50    0.20    --  -47.20 -54.00 -54.00  130
 11  \w   -116.00 -91.00   0.50    0.20    --  -47.20-125.00  60.00   50
 12  \w   -146.00 -85.00   0.50    1.00    --  -99.00 -15.00-150.00  122
 13  \w   -167.00-101.00   0.50    1.00    --  -99.00 -45.00 -30.00  132
 14  \w   -112.00 -28.00   0.50    1.00    --  -99.00  30.00 -90.00  168
 15  \w   -160.00 -85.00   0.50    1.00    --  -99.00 -15.00 -30.00  150
 16  \w     32.00  79.00   0.50    1.00    --  103.25 -94.00-180.00   94
 17  \w     91.00 163.00   0.50    1.00    --  103.25  30.00-150.00  144
 18  \w     69.00  95.00   0.50    1.00    --  103.25 -30.00  30.00   52
 19  \w     28.00  53.00   0.50    1.00    --  103.25 -30.00  30.00   50
 20  \w     60.00  95.00   0.50    1.00    --  103.25 -45.00  90.00   70
;
_diffrn_measurement_device 'four-circle diffractometer'
_diffrn_measurement_device_type 'XtaLAB Synergy R, HyPix'
_diffrn_measurement_method '\w scans'
_diffrn_orient_matrix_type 'CrysAlisPro convention (1999,Acta A55,543-557)'
_diffrn_orient_matrix_UB_11 -0.0907458000
_diffrn_orient_matrix_UB_12 -0.0352831000
_diffrn_orient_matrix_UB_13 -0.0548394000
_diffrn_orient_matrix_UB_21 -0.0926609000
_diffrn_orient_matrix_UB_22 -0.0112268000
_diffrn_orient_matrix_UB_23 0.0558357000
_diffrn_orient_matrix_UB_31 -0.0990616000
_diffrn_orient_matrix_UB_32 0.0427851000
_diffrn_orient_matrix_UB_33 -0.0305502000
_diffrn_radiation_monochromator mirror
_diffrn_radiation_probe x-ray
_diffrn_radiation_type CuK\a
_diffrn_radiation_wavelength 1.54184
_diffrn_reflns_av_R_equivalents 0.0195
_diffrn_reflns_av_unetI/netI 0.0167
_diffrn_reflns_Laue_measured_fraction_full 0.997
_diffrn_reflns_Laue_measured_fraction_max 0.952
_diffrn_reflns_limit_h_max 12
_diffrn_reflns_limit_h_min -11
_diffrn_reflns_limit_k_max 33
_diffrn_reflns_limit_k_min -30
_diffrn_reflns_limit_l_max 23
_diffrn_reflns_limit_l_min -23
_diffrn_reflns_number 34940
_diffrn_reflns_point_group_measured_fraction_full 0.997
_diffrn_reflns_point_group_measured_fraction_max 0.952
_diffrn_reflns_theta_full 67.684
_diffrn_reflns_theta_max 75.506
_diffrn_reflns_theta_min 2.905
_diffrn_source 'Rotating-anode X-ray tube'
_diffrn_source_type 'PhotonJet R (Cu) X-ray Source'
_exptl_absorpt_coefficient_mu 0.666
_exptl_absorpt_correction_T_max 1.00000
_exptl_absorpt_correction_T_min 0.61164
_exptl_absorpt_correction_type multi-scan
_exptl_absorpt_process_details
;
CrysAlisPro 1.171.40.14e (Rigaku Oxford Diffraction, 2018)
Empirical absorption correction using spherical harmonics,
 implemented in SCALE3 ABSPACK scaling algorithm.
;
_exptl_crystal_colour yellow
_exptl_crystal_colour_primary yellow
_exptl_crystal_density_diffrn 1.298
_exptl_crystal_description plate
_exptl_crystal_F_000 1968
_exptl_crystal_size_max 0.257
_exptl_crystal_size_mid 0.213
_exptl_crystal_size_min 0.15
_refine_diff_density_max 0.593
_refine_diff_density_min -0.212
_refine_diff_density_rms 0.041
_refine_ls_extinction_method none
_refine_ls_goodness_of_fit_ref 1.054
_refine_ls_hydrogen_treatment constr
_refine_ls_matrix_type full
_refine_ls_number_parameters 653
_refine_ls_number_reflns 9511
_refine_ls_number_restraints 1
_refine_ls_restrained_S_all 1.054
_refine_ls_R_factor_all 0.0510
_refine_ls_R_factor_gt 0.0466
_refine_ls_shift/su_max 0.001
_refine_ls_shift/su_mean 0.000
_refine_ls_structure_factor_coef Fsqd
_refine_ls_weighting_details 'w=1/[\s^2^(Fo^2^)+(0.0662P)^2^+2.0275P] where P=(Fo^2^+2Fc^2^)/3'
_refine_ls_weighting_scheme calc
_refine_ls_wR_factor_gt 0.1306
_refine_ls_wR_factor_ref 0.1355
_reflns_Friedel_coverage 0.000
_reflns_number_gt 8570
_reflns_number_total 9511
_reflns_threshold_expression 'I > 2\s(I)'
_cod_data_source_file c9cc04995a2.cif
_cod_data_source_block tx457_sq
_cod_original_cell_volume 4816.58(5)
_cod_database_code 7125390
_shelx_shelxl_version_number 2017/1
_chemical_oxdiff_formula CHONCl
_shelx_space_group_comment
;
The symmetry employed for this shelxl refinement is uniquely defined
by the following loop, which should always be used as a source of
symmetry information in preference to the above space-group names.
They are only intended as comments.
;
_reflns_odcompleteness_completeness 99.76
_reflns_odcompleteness_iscentric 1
_reflns_odcompleteness_theta 66.97
_olex2_refinement_description
;
1. Fixed Uiso
 At 1.2 times of:
  All C(H) groups
 At 1.5 times of:
  All C(H,H,H) groups
2. Rigid bond restraints
 C33, C34
 with sigma for 1-2 distances of 0.005 and sigma for 1-3 distances of 0.005
3.a Aromatic/amide H refined with riding coordinates:
 C44(H44), C45(H45), C41(H41), C21(H21), C20(H20), C16(H16), C5(H5), C42(H42),
 C18(H18), C47(H47), C14(H14), C23(H23), C57(H57), C24(H24), C26(H26), C36(H36),
  C35(H35), C15(H15), C48(H48), C34(H34), C50(H50), C7(H7), C54(H54), C33(H33),
 C27(H27), C29(H29), C28(H28), C56(H56), C9(H9), C49(H49), C8(H8), C55(H55)
3.b Idealised Me refined as rotating group:
 C59(H59A,H59B,H59C), C39(H39A,H39B,H39C), C38(H38A,H38B,H38C), C60(H60A,H60B,
 H60C)
;
_olex2_submission_special_instructions 'No special instructions were received'
_oxdiff_exptl_absorpt_empirical_details
;
Empirical correction (ABSPACK) includes:
- Absorption correction using spherical harmonics
- Frame scaling
;
_oxdiff_exptl_absorpt_empirical_full_max 1.344
_oxdiff_exptl_absorpt_empirical_full_min 0.647

loop_
_space_group_symop_operation_xyz
'x, y, z'
'-x, y+1/2, -z+1/2'
'-x, -y, -z'
'x, -y-1/2, z-1/2'

loop_
_atom_site_label
_atom_site_type_symbol
_atom_site_fract_x
_atom_site_fract_y
_atom_site_fract_z
_atom_site_U_iso_or_equiv
_atom_site_adp_type
_atom_site_occupancy
_atom_site_site_symmetry_order
_atom_site_calc_flag
_atom_site_refinement_flags_posn
_atom_site_refinement_flags_adp
O2 O 0.26979(15) 0.50604(5) 0.12200(6) 0.0556(3) Uani 1 1 d . .
O1 O 0.43142(13) 0.53314(5) 0.37939(7) 0.0473(3) Uani 1 1 d . .
O3 O -0.16716(14) 0.55879(6) 0.15051(7) 0.0568(3) Uani 1 1 d . .
O4 O -0.02390(13) 0.55421(6) 0.41168(6) 0.0535(3) Uani 1 1 d . .
N6 N 0.19911(14) 0.54100(5) 0.38963(7) 0.0381(3) Uani 1 1 d . .
N5 N 0.38958(14) 0.58176(5) 0.46804(7) 0.0391(3) Uani 1 1 d . .
N8 N 0.49710(15) 0.74281(5) 0.72278(7) 0.0400(3) Uani 1 1 d . .
N4 N 0.15529(15) 0.59227(5) 0.48547(7) 0.0406(3) Uani 1 1 d . .
N1 N -0.08426(15) 0.58265(5) 0.05312(7) 0.0439(3) Uani 1 1 d . .
N2 N 0.05368(16) 0.53077(5) 0.14300(7) 0.0427(3) Uani 1 1 d . .
N3 N 0.13980(17) 0.55383(5) 0.03760(7) 0.0455(3) Uani 1 1 d . .
N7 N -0.01453(16) 0.70020(5) -0.23557(7) 0.0423(3) Uani 1 1 d . .
C11 C 0.29447(16) 0.60127(6) 0.50207(8) 0.0347(3) Uani 1 1 d . .
C12 C 0.33406(17) 0.55230(6) 0.41327(8) 0.0368(3) Uani 1 1 d . .
C44 C 0.53486(18) 0.68859(6) 0.62551(8) 0.0384(3) Uani 1 1 d . .
H44 H 0.627556 0.699988 0.632321 0.046 Uiso 1 1 calc R .
C45 C 0.48531(17) 0.65445(6) 0.57174(8) 0.0375(3) Uani 1 1 d . .
H45 H 0.545032 0.643087 0.542241 0.045 Uiso 1 1 calc R .
C10 C 0.11635(17) 0.56253(6) 0.42875(8) 0.0393(3) Uani 1 1 d . .
C40 C 0.34730(16) 0.63688(5) 0.56121(8) 0.0345(3) Uani 1 1 d . .
C43 C 0.44592(17) 0.70575(6) 0.66916(8) 0.0372(3) Uani 1 1 d . .
C41 C 0.25943(18) 0.65382(6) 0.60591(9) 0.0400(3) Uani 1 1 d . .
H41 H 0.167342 0.641950 0.599963 0.048 Uiso 1 1 calc R .
C13 C 0.38834(17) 0.50156(6) 0.31971(8) 0.0380(3) Uani 1 1 d . .
C21 C -0.11624(18) 0.66951(6) -0.13546(8) 0.0402(3) Uani 1 1 d . .
H21 H -0.194920 0.689436 -0.151201 0.048 Uiso 1 1 calc R .
C17 C 0.30964(18) 0.48844(6) 0.19364(8) 0.0406(4) Uani 1 1 d . .
C1 C 0.02063(18) 0.58003(6) 0.01666(8) 0.0389(3) Uani 1 1 d . .
C46 C 0.49229(16) 0.79211(6) 0.69932(8) 0.0367(3) Uani 1 1 d . .
C2 C -0.06044(18) 0.55684(6) 0.11474(8) 0.0420(4) Uani 1 1 d . .
C37 C -0.05425(17) 0.67857(6) -0.30521(8) 0.0389(3) Uani 1 1 d . .
C20 C -0.10840(18) 0.63984(6) -0.07418(8) 0.0394(3) Uani 1 1 d . .
H20 H -0.182087 0.640048 -0.049064 0.047 Uiso 1 1 calc R .
C16 C 0.33534(19) 0.43917(6) 0.20252(9) 0.0435(4) Uani 1 1 d . .
H16 H 0.318740 0.418141 0.162559 0.052 Uiso 1 1 calc R .
C19 C 0.00875(18) 0.60996(6) -0.05034(8) 0.0391(3) Uani 1 1 d . .
C5 C -0.08283(17) 0.55550(6) 0.28031(9) 0.0421(4) Uani 1 1 d . .
H5 H -0.035307 0.585130 0.279403 0.051 Uiso 1 1 calc R .
C58 C 0.51236(17) 0.73177(6) 0.79744(8) 0.0379(3) Uani 1 1 d . .
C42 C 0.30872(18) 0.68836(6) 0.65937(9) 0.0419(4) Uani 1 1 d . .
H42 H 0.249163 0.699924 0.688828 0.050 Uiso 1 1 calc R .
C18 C 0.33647(19) 0.52080(6) 0.25159(9) 0.0429(4) Uani 1 1 d . .
H18 H 0.320092 0.554293 0.244807 0.052 Uiso 1 1 calc R .
C25 C 0.05840(17) 0.74540(6) -0.22713(9) 0.0390(3) Uani 1 1 d . .
C51 C 0.55123(17) 0.82888(6) 0.74876(9) 0.0406(3) Uani 1 1 d . .
C47 C 0.42911(18) 0.80433(6) 0.62745(9) 0.0425(4) Uani 1 1 d . .
H47 H 0.389425 0.779836 0.594999 0.051 Uiso 1 1 calc R .
C6 C -0.08415(17) 0.53153(7) 0.34498(9) 0.0429(4) Uani 1 1 d . .
C22 C -0.00697(18) 0.66924(6) -0.17272(8) 0.0404(4) Uani 1 1 d . .
C3 C 0.14885(19) 0.53127(6) 0.10094(8) 0.0428(4) Uani 1 1 d . .
C53 C 0.56735(17) 0.76770(7) 0.84924(9) 0.0420(4) Uani 1 1 d . .
C32 C -0.06196(17) 0.70764(6) -0.36780(9) 0.0413(4) Uani 1 1 d . .
C30 C 0.05464(18) 0.77596(6) -0.28766(9) 0.0418(4) Uani 1 1 d . .
C14 C 0.4130(2) 0.45241(6) 0.33106(9) 0.0449(4) Uani 1 1 d . .
H14 H 0.447129 0.440219 0.377741 0.054 Uiso 1 1 calc R .
C4 C -0.15486(18) 0.53371(7) 0.21709(9) 0.0453(4) Uani 1 1 d . .
C23 C 0.1105(2) 0.63936(8) -0.14947(9) 0.0515(4) Uani 1 1 d . .
H23 H 0.183777 0.639096 -0.174844 0.062 Uiso 1 1 calc R .
C57 C 0.47749(19) 0.68545(7) 0.82025(9) 0.0459(4) Uani 1 1 d . .
H57 H 0.444236 0.661367 0.785773 0.055 Uiso 1 1 calc R .
C24 C 0.1182(2) 0.61001(7) -0.08857(9) 0.0502(4) Uani 1 1 d . .
H24 H 0.197045 0.590151 -0.073002 0.060 Uiso 1 1 calc R .
C26 C 0.13280(19) 0.76006(7) -0.15820(10) 0.0466(4) Uani 1 1 d . .
H26 H 0.135107 0.739724 -0.118101 0.056 Uiso 1 1 calc R .
C36 C -0.08541(19) 0.62854(7) -0.31193(10) 0.0464(4) Uani 1 1 d . .
H36 H -0.080531 0.609325 -0.270463 0.056 Uiso 1 1 calc R .
C52 C 0.62624(19) 0.81549(6) 0.82627(9) 0.0446(4) Uani 1 1 d . .
C35 C -0.12370(19) 0.60755(8) -0.38062(10) 0.0521(4) Uani 1 1 d . .
H35 H -0.144226 0.574175 -0.384735 0.063 Uiso 1 1 calc R .
C15 C 0.3861(2) 0.42136(6) 0.27155(10) 0.0493(4) Uani 1 1 d . .
H15 H 0.402600 0.387869 0.278314 0.059 Uiso 1 1 calc R .
C48 C 0.4254(2) 0.85257(7) 0.60444(10) 0.0523(4) Uani 1 1 d . .
H48 H 0.382574 0.860553 0.556722 0.063 Uiso 1 1 calc R .
C34 C -0.13154(19) 0.63420(8) -0.44046(11) 0.0531(5) Uani 1 1 d . U
H34 H -0.157678 0.619493 -0.486058 0.064 Uiso 1 1 calc R .
C31 C -0.0364(2) 0.76285(7) -0.36246(10) 0.0479(4) Uani 1 1 d . .
C50 C 0.5467(2) 0.87660(7) 0.72357(11) 0.0534(4) Uani 1 1 d . .
H50 H 0.586335 0.901388 0.755481 0.064 Uiso 1 1 calc R .
C7 C -0.1538(2) 0.48774(8) 0.34801(10) 0.0563(5) Uani 1 1 d . .
H7 H -0.152711 0.472314 0.392399 0.068 Uiso 1 1 calc R .
C54 C 0.5779(2) 0.75556(9) 0.92260(9) 0.0554(5) Uani 1 1 d . .
H54 H 0.611866 0.779098 0.957837 0.067 Uiso 1 1 calc R .
C33 C -0.10084(19) 0.68398(8) -0.43524(9) 0.0501(4) Uani 1 1 d . U
H33 H -0.106254 0.702142 -0.477751 0.060 Uiso 1 1 calc R .
C27 C 0.2026(2) 0.80449(7) -0.14950(11) 0.0557(5) Uani 1 1 d . .
H27 H 0.251685 0.813997 -0.103522 0.067 Uiso 1 1 calc R .
C59 C 0.7848(2) 0.80744(8) 0.82803(13) 0.0642(6) Uani 1 1 d . .
H59A H 0.796002 0.780766 0.796211 0.096 Uiso 1 1 calc GR .
H59B H 0.832859 0.799756 0.876889 0.096 Uiso 1 1 calc GR .
H59C H 0.824509 0.836784 0.812088 0.096 Uiso 1 1 calc GR .
C29 C 0.1271(2) 0.82052(7) -0.27643(12) 0.0547(5) Uani 1 1 d . .
H29 H 0.126315 0.841259 -0.315940 0.066 Uiso 1 1 calc R .
C28 C 0.2002(2) 0.83469(7) -0.20803(13) 0.0600(5) Uani 1 1 d . .
H28 H 0.247474 0.864643 -0.201902 0.072 Uiso 1 1 calc R .
C56 C 0.4919(2) 0.67502(9) 0.89360(10) 0.0582(5) Uani 1 1 d . .
H56 H 0.468897 0.643967 0.908249 0.070 Uiso 1 1 calc R .
C9 C -0.2273(2) 0.49010(9) 0.21764(10) 0.0602(5) Uani 1 1 d . .
H9 H -0.276507 0.476364 0.174330 0.072 Uiso 1 1 calc R .
C49 C 0.4851(3) 0.88879(7) 0.65215(12) 0.0623(5) Uani 1 1 d . .
H49 H 0.484103 0.921255 0.636655 0.075 Uiso 1 1 calc R .
C8 C -0.2254(3) 0.46724(9) 0.28327(12) 0.0673(6) Uani 1 1 d . .
H8 H -0.273022 0.437620 0.284148 0.081 Uiso 1 1 calc R .
C55 C 0.5401(2) 0.71043(10) 0.94483(10) 0.0659(6) Uani 1 1 d . .
H55 H 0.547167 0.703875 0.994152 0.079 Uiso 1 1 calc R .
C39 C -0.1792(2) 0.78906(8) -0.37019(13) 0.0664(6) Uani 1 1 d . .
H39A H -0.236888 0.782032 -0.417266 0.100 Uiso 1 1 calc GR .
H39B H -0.163899 0.823834 -0.365268 0.100 Uiso 1 1 calc GR .
H39C H -0.226313 0.777736 -0.332891 0.100 Uiso 1 1 calc GR .
C38 C 0.0353(3) 0.78059(9) -0.42459(12) 0.0687(6) Uani 1 1 d . .
H38A H 0.124536 0.764166 -0.420888 0.103 Uiso 1 1 calc GR .
H38B H 0.050610 0.815402 -0.420496 0.103 Uiso 1 1 calc GR .
H38C H -0.024888 0.773211 -0.470873 0.103 Uiso 1 1 calc GR .
C60 C 0.6124(3) 0.85720(9) 0.87888(12) 0.0765(7) Uani 1 1 d . .
H60A H 0.655267 0.886375 0.864463 0.115 Uiso 1 1 calc GR .
H60B H 0.659196 0.848146 0.927391 0.115 Uiso 1 1 calc GR .
H60C H 0.513948 0.863288 0.877840 0.115 Uiso 1 1 calc GR .

loop_
_atom_site_aniso_label
_atom_site_aniso_U_11
_atom_site_aniso_U_22
_atom_site_aniso_U_33
_atom_site_aniso_U_23
_atom_site_aniso_U_13
_atom_site_aniso_U_12
O2 0.0705(8) 0.0677(8) 0.0314(6) 0.0127(6) 0.0172(6) 0.0327(7)
O1 0.0434(6) 0.0541(7) 0.0451(6) -0.0197(5) 0.0109(5) -0.0003(5)
O3 0.0472(7) 0.0848(10) 0.0391(6) 0.0165(6) 0.0107(5) 0.0103(6)
O4 0.0407(6) 0.0839(9) 0.0375(6) -0.0225(6) 0.0118(5) -0.0127(6)
N6 0.0438(7) 0.0402(7) 0.0310(6) -0.0046(5) 0.0092(5) -0.0031(6)
N5 0.0431(7) 0.0398(7) 0.0349(7) -0.0078(5) 0.0094(5) -0.0018(6)
N8 0.0537(8) 0.0377(7) 0.0271(6) -0.0036(5) 0.0050(5) -0.0028(6)
N4 0.0429(7) 0.0497(8) 0.0300(6) -0.0074(6) 0.0092(5) -0.0043(6)
N1 0.0492(8) 0.0489(8) 0.0322(7) 0.0045(6) 0.0051(6) 0.0044(6)
N2 0.0537(8) 0.0444(8) 0.0298(6) 0.0034(5) 0.0083(6) 0.0061(6)
N3 0.0603(9) 0.0483(8) 0.0289(6) 0.0054(6) 0.0113(6) 0.0145(7)
N7 0.0548(8) 0.0400(7) 0.0286(6) 0.0036(5) 0.0007(6) -0.0046(6)
C11 0.0423(8) 0.0345(7) 0.0272(7) 0.0014(6) 0.0071(6) -0.0008(6)
C12 0.0429(8) 0.0353(8) 0.0326(7) -0.0029(6) 0.0087(6) 0.0001(6)
C44 0.0434(8) 0.0397(8) 0.0321(7) -0.0016(6) 0.0079(6) -0.0046(6)
C45 0.0448(8) 0.0389(8) 0.0295(7) -0.0011(6) 0.0096(6) -0.0008(6)
C10 0.0414(8) 0.0484(9) 0.0288(7) -0.0038(6) 0.0092(6) -0.0054(7)
C40 0.0428(8) 0.0341(7) 0.0259(7) -0.0002(6) 0.0057(6) 0.0003(6)
C43 0.0488(9) 0.0343(8) 0.0270(7) -0.0005(6) 0.0039(6) -0.0015(6)
C41 0.0409(8) 0.0441(9) 0.0354(8) -0.0051(7) 0.0085(6) -0.0029(7)
C13 0.0401(8) 0.0395(8) 0.0348(8) -0.0079(6) 0.0088(6) 0.0028(6)
C21 0.0463(9) 0.0360(8) 0.0346(8) 0.0008(6) -0.0005(6) 0.0017(6)
C17 0.0486(9) 0.0446(9) 0.0301(7) 0.0059(6) 0.0119(6) 0.0114(7)
C1 0.0515(9) 0.0376(8) 0.0264(7) -0.0026(6) 0.0053(6) 0.0024(7)
C46 0.0390(8) 0.0379(8) 0.0343(8) -0.0019(6) 0.0101(6) 0.0003(6)
C2 0.0470(9) 0.0479(9) 0.0303(7) 0.0001(7) 0.0061(6) 0.0011(7)
C37 0.0387(8) 0.0441(8) 0.0311(7) 0.0014(6) 0.0011(6) 0.0004(6)
C20 0.0466(9) 0.0397(8) 0.0306(7) -0.0007(6) 0.0047(6) 0.0005(7)
C16 0.0571(10) 0.0379(8) 0.0358(8) -0.0057(7) 0.0103(7) 0.0020(7)
C19 0.0510(9) 0.0367(8) 0.0269(7) -0.0012(6) 0.0019(6) 0.0021(7)
C5 0.0392(8) 0.0455(9) 0.0425(9) -0.0021(7) 0.0102(7) -0.0037(7)
C58 0.0394(8) 0.0463(9) 0.0273(7) -0.0019(6) 0.0053(6) 0.0018(7)
C42 0.0463(9) 0.0463(9) 0.0343(8) -0.0069(7) 0.0110(7) 0.0022(7)
C18 0.0572(10) 0.0331(8) 0.0413(9) 0.0022(6) 0.0168(7) 0.0098(7)
C25 0.0383(8) 0.0377(8) 0.0393(8) 0.0001(6) 0.0044(6) 0.0025(6)
C51 0.0393(8) 0.0435(9) 0.0404(8) -0.0058(7) 0.0118(7) -0.0012(7)
C47 0.0469(9) 0.0462(9) 0.0351(8) 0.0014(7) 0.0100(7) 0.0002(7)
C6 0.0379(8) 0.0584(10) 0.0326(8) -0.0096(7) 0.0080(6) -0.0060(7)
C22 0.0510(9) 0.0385(8) 0.0282(7) 0.0015(6) -0.0002(6) -0.0031(7)
C3 0.0573(10) 0.0424(9) 0.0288(7) 0.0018(6) 0.0092(7) 0.0122(7)
C53 0.0387(8) 0.0541(10) 0.0328(8) -0.0066(7) 0.0068(6) 0.0002(7)
C32 0.0397(8) 0.0494(9) 0.0330(8) 0.0043(7) 0.0031(6) 0.0053(7)
C30 0.0408(8) 0.0394(8) 0.0454(9) 0.0051(7) 0.0093(7) 0.0046(7)
C14 0.0556(10) 0.0456(9) 0.0318(8) 0.0032(7) 0.0054(7) 0.0108(8)
C4 0.0423(9) 0.0604(11) 0.0336(8) 0.0037(7) 0.0092(7) 0.0007(8)
C23 0.0547(10) 0.0648(12) 0.0360(8) 0.0122(8) 0.0114(7) 0.0091(9)
C57 0.0495(9) 0.0504(10) 0.0364(8) 0.0018(7) 0.0056(7) -0.0040(8)
C24 0.0540(10) 0.0592(11) 0.0374(9) 0.0113(8) 0.0088(7) 0.0161(8)
C26 0.0481(9) 0.0466(9) 0.0425(9) -0.0042(7) 0.0033(7) 0.0026(7)
C36 0.0485(9) 0.0466(9) 0.0403(9) 0.0019(7) 0.0004(7) -0.0033(7)
C52 0.0464(9) 0.0455(9) 0.0399(8) -0.0109(7) 0.0048(7) -0.0023(7)
C35 0.0431(9) 0.0606(11) 0.0500(10) -0.0168(9) 0.0038(8) -0.0075(8)
C15 0.0720(12) 0.0328(8) 0.0430(9) 0.0017(7) 0.0113(8) 0.0081(8)
C48 0.0669(12) 0.0513(10) 0.0419(9) 0.0087(8) 0.0183(8) 0.0092(9)
C34 0.0435(9) 0.0617(11) 0.0470(10) -0.0151(9) -0.0073(7) 0.0053(8)
C31 0.0532(10) 0.0480(10) 0.0405(9) 0.0109(7) 0.0052(7) 0.0071(8)
C50 0.0667(12) 0.0394(9) 0.0577(11) -0.0095(8) 0.0213(9) -0.0062(8)
C7 0.0641(12) 0.0702(13) 0.0364(9) 0.0021(8) 0.0143(8) -0.0188(10)
C54 0.0533(10) 0.0812(14) 0.0304(8) -0.0103(8) 0.0053(7) -0.0103(10)
C33 0.0494(10) 0.0685(12) 0.0307(8) 0.0036(8) 0.0040(7) 0.0084(8)
C27 0.0512(10) 0.0553(11) 0.0570(11) -0.0168(9) 0.0031(8) -0.0043(8)
C59 0.0417(10) 0.0662(13) 0.0814(15) 0.0167(11) 0.0054(10) -0.0039(9)
C29 0.0577(11) 0.0429(10) 0.0658(12) 0.0050(8) 0.0183(9) -0.0025(8)
C28 0.0602(12) 0.0425(10) 0.0781(14) -0.0079(9) 0.0162(10) -0.0113(8)
C56 0.0559(11) 0.0735(13) 0.0434(10) 0.0154(9) 0.0061(8) -0.0107(10)
C9 0.0630(12) 0.0777(14) 0.0383(9) -0.0128(9) 0.0064(8) -0.0230(10)
C49 0.0911(16) 0.0398(10) 0.0608(12) 0.0078(9) 0.0268(11) 0.0042(10)
C8 0.0800(15) 0.0716(14) 0.0507(11) -0.0059(10) 0.0144(10) -0.0366(12)
C55 0.0632(12) 0.1031(18) 0.0295(9) 0.0069(10) 0.0052(8) -0.0184(12)
C39 0.0569(12) 0.0583(12) 0.0741(14) 0.0034(10) -0.0093(10) 0.0136(9)
C38 0.0852(15) 0.0703(14) 0.0495(11) 0.0221(10) 0.0113(10) -0.0060(12)
C60 0.1079(19) 0.0606(13) 0.0509(12) -0.0222(10) -0.0064(12) 0.0091(12)

loop_
_atom_type_symbol
_atom_type_description
_atom_type_scat_dispersion_real
_atom_type_scat_dispersion_imag
_atom_type_scat_source
C C 0.0181 0.0091 'International Tables Vol C Tables 4.2.6.8 and 6.1.1.4'
H H 0.0000 0.0000 'International Tables Vol C Tables 4.2.6.8 and 6.1.1.4'
N N 0.0311 0.0180 'International Tables Vol C Tables 4.2.6.8 and 6.1.1.4'
O O 0.0492 0.0322 'International Tables Vol C Tables 4.2.6.8 and 6.1.1.4'

loop_
_geom_angle_atom_site_label_1
_geom_angle_atom_site_label_2
_geom_angle_atom_site_label_3
_geom_angle
C3 O2 C17 120.44(13)
C12 O1 C13 119.60(13)
C2 O3 C4 119.47(14)
C10 O4 C6 119.74(12)
C12 N6 C10 112.03(13)
C12 N5 C11 113.86(14)
C46 N8 C43 117.78(12)
C58 N8 C43 119.65(13)
C58 N8 C46 120.16(13)
C10 N4 C11 113.75(13)
C2 N1 C1 113.76(14)
C2 N2 C3 112.11(14)
C3 N3 C1 113.78(15)
C37 N7 C22 118.11(13)
C25 N7 C37 120.12(13)
C25 N7 C22 118.69(13)
N5 C11 N4 125.00(14)
N5 C11 C40 117.07(14)
N4 C11 C40 117.89(13)
N6 C12 O1 119.17(13)
N6 C12 N5 127.79(14)
N5 C12 O1 113.03(14)
C45 C44 C43 119.68(15)
C44 C45 C40 120.80(14)
N6 C10 O4 119.02(14)
N6 C10 N4 127.53(15)
N4 C10 O4 113.45(14)
C45 C40 C11 120.18(13)
C41 C40 C11 120.69(14)
C41 C40 C45 119.11(14)
C44 C43 N8 119.01(14)
C42 C43 N8 120.96(14)
C42 C43 C44 120.00(14)
C42 C41 C40 120.07(15)
C18 C13 O1 119.81(15)
C14 C13 O1 117.52(14)
C14 C13 C18 122.37(15)
C22 C21 C20 119.81(15)
C16 C17 O2 117.29(15)
C16 C17 C18 122.03(15)
C18 C17 O2 120.29(15)
N1 C1 N3 124.98(14)
N1 C1 C19 118.06(14)
N3 C1 C19 116.90(15)
C51 C46 N8 119.41(14)
C47 C46 N8 120.40(14)
C47 C46 C51 120.18(15)
N1 C2 O3 113.60(15)
N2 C2 O3 118.80(14)
N2 C2 N1 127.60(16)
C32 C37 N7 119.65(15)
C36 C37 N7 120.22(14)
C36 C37 C32 120.13(15)
C19 C20 C21 120.44(16)
C17 C16 C15 118.76(15)
C20 C19 C1 120.68(15)
C20 C19 C24 119.11(15)
C24 C19 C1 120.16(15)
C4 C5 C6 117.21(16)
C53 C58 N8 119.05(15)
C57 C58 N8 120.99(14)
C57 C58 C53 119.94(15)
C43 C42 C41 120.33(15)
C13 C18 C17 117.39(15)
C30 C25 N7 119.91(14)
C26 C25 N7 120.07(15)
C26 C25 C30 120.01(16)
C46 C51 C52 120.37(15)
C50 C51 C46 117.81(16)
C50 C51 C52 121.70(16)
C48 C47 C46 120.32(17)
C5 C6 O4 119.71(16)
C7 C6 O4 117.34(15)
C7 C6 C5 122.68(15)
C21 C22 N7 119.79(15)
C21 C22 C23 120.21(15)
C23 C22 N7 120.01(16)
N2 C3 O2 119.08(14)
N3 C3 O2 113.21(15)
N3 C3 N2 127.71(16)
C58 C53 C52 120.80(14)
C54 C53 C58 117.14(17)
C54 C53 C52 121.78(16)
C37 C32 C31 121.44(15)
C33 C32 C37 116.93(16)
C33 C32 C31 121.56(15)
C25 C30 C31 121.03(15)
C29 C30 C25 117.80(17)
C29 C30 C31 120.98(16)
C13 C14 C15 118.42(15)
C5 C4 O3 119.29(17)
C5 C4 C9 122.06(16)
C9 C4 O3 118.36(16)
C24 C23 C22 119.89(17)
C56 C57 C58 120.63(17)
C23 C24 C19 120.54(16)
C27 C26 C25 120.29(18)
C35 C36 C37 119.82(17)
C51 C52 C59 109.15(15)
C51 C52 C60 110.42(16)
C53 C52 C51 110.06(14)
C53 C52 C59 107.48(15)
C53 C52 C60 111.52(17)
C60 C52 C59 108.13(18)
C34 C35 C36 121.17(19)
C16 C15 C14 121.01(16)
C49 C48 C47 119.94(18)
C35 C34 C33 120.11(17)
C32 C31 C30 110.11(13)
C32 C31 C39 108.88(16)
C32 C31 C38 110.47(16)
C30 C31 C38 110.72(16)
C39 C31 C30 108.17(16)
C39 C31 C38 108.42(17)
C51 C50 C49 122.14(18)
C6 C7 C8 118.24(17)
C55 C54 C53 122.77(18)
C34 C33 C32 121.84(17)
C28 C27 C26 120.42(18)
C28 C29 C30 121.73(19)
C27 C28 C29 119.75(18)
C55 C56 C57 120.07(19)
C8 C9 C4 118.92(17)
C48 C49 C50 119.59(18)
C9 C8 C7 120.88(19)
C54 C55 C56 119.36(17)

loop_
_geom_bond_atom_site_label_1
_geom_bond_atom_site_label_2
_geom_bond_distance
O2 C17 1.4023(18)
O2 C3 1.341(2)
O1 C12 1.3430(19)
O1 C13 1.4040(18)
O3 C2 1.341(2)
O3 C4 1.406(2)
O4 C10 1.344(2)
O4 C6 1.4077(19)
N6 C12 1.322(2)
N6 C10 1.327(2)
N5 C11 1.331(2)
N5 C12 1.325(2)
N8 C43 1.4378(19)
N8 C46 1.411(2)
N8 C58 1.4086(19)
N4 C11 1.337(2)
N4 C10 1.327(2)
N1 C1 1.335(2)
N1 C2 1.331(2)
N2 C2 1.325(2)
N2 C3 1.328(2)
N3 C1 1.341(2)
N3 C3 1.323(2)
N7 C37 1.411(2)
N7 C25 1.410(2)
N7 C22 1.438(2)
C11 C40 1.482(2)
C44 C45 1.382(2)
C44 C43 1.383(2)
C45 C40 1.390(2)
C40 C41 1.388(2)
C43 C42 1.382(2)
C41 C42 1.385(2)
C13 C18 1.375(2)
C13 C14 1.368(2)
C21 C20 1.393(2)
C21 C22 1.379(2)
C17 C16 1.368(2)
C17 C18 1.381(2)
C1 C19 1.481(2)
C46 C51 1.402(2)
C46 C47 1.399(2)
C37 C32 1.404(2)
C37 C36 1.395(2)
C20 C19 1.389(2)
C16 C15 1.374(2)
C19 C24 1.393(2)
C5 C6 1.379(2)
C5 C4 1.378(2)
C58 C53 1.403(2)
C58 C57 1.395(2)
C25 C30 1.401(2)
C25 C26 1.400(2)
C51 C52 1.527(2)
C51 C50 1.380(3)
C47 C48 1.381(3)
C6 C7 1.376(3)
C22 C23 1.390(3)
C53 C52 1.518(3)
C53 C54 1.397(2)
C32 C31 1.524(3)
C32 C33 1.399(2)
C30 C31 1.535(2)
C30 C29 1.395(3)
C14 C15 1.381(2)
C4 C9 1.379(3)
C23 C24 1.383(2)
C57 C56 1.382(2)
C26 C27 1.378(3)
C36 C35 1.387(2)
C52 C59 1.539(3)
C52 C60 1.528(3)
C35 C34 1.325(3)
C48 C49 1.375(3)
C34 C33 1.387(3)
C31 C39 1.531(3)
C31 C38 1.549(3)
C50 C49 1.388(3)
C7 C8 1.384(3)
C54 C55 1.371(3)
C27 C28 1.367(3)
C29 C28 1.384(3)
C56 C55 1.373(3)
C9 C8 1.375(3)
